data_7715801
loop_
_publ_author_name
'Flichot, Hadrien'
'Sickinger, Annika'
'Brom, Jules'
'Lefeuvre, Bertrand'
'Dorcet, Vincent'
'Guizouarn, Thierry'
'Cador, Olivier'
'Le Guennic, Boris'
'Micouin, Laurent'
'Maury, Olivier'
'Benedetti, Erica'
'Pointillart, Fabrice'

_publ_section_title
;
 Magneto-structural correlation in lanthanide luminescent
 [2.2]paracyclophane-based single-molecule magnets.
;
_journal_issue 19
_journal_name_full 'Dalton transactions (Cambridge, England : 2003)'
_journal_page_first 8191
_journal_page_last 8201
_journal_paper_doi 10.1039/d4dt00536h
_journal_volume 53
_journal_year 2024
_chemical_compound_source 'synthesis as described'
_chemical_formula_moiety 'C64 H46 F9 O8 P2 S3 Yb'
_chemical_formula_sum 'C64 H46 F9 O8 P2 S3 Yb'
_chemical_formula_weight 1445.17
_space_group_crystal_system monoclinic
_space_group_IT_number 14
_space_group_name_Hall '-P 2yn'
_space_group_name_H-M_alt 'P 1 21/n 1'
_atom_sites_solution_hydrogens geom
_atom_sites_solution_primary dual
_atom_sites_solution_secondary difmap
_audit_update_record
;
2023-09-26 deposited with the CCDC.	2024-04-22 downloaded from the CCDC.
;
_cell_angle_alpha 90
_cell_angle_beta 100.797(3)
_cell_angle_gamma 90
_cell_formula_units_Z 4
_cell_length_a 14.6087(10)
_cell_length_b 19.6278(13)
_cell_length_c 20.8238(16)
_cell_measurement_reflns_used 9939
_cell_measurement_temperature 150(2)
_cell_measurement_theta_max 27.3674
_cell_measurement_theta_min 2.2454
_cell_measurement_wavelength 0.710730
_cell_volume 5865.2(7)
_computing_cell_refinement 'APEX3 (Bruker, 2015)'
_computing_data_collection 'Bruker APEX3 (Bruker, 2015)'
_computing_data_reduction 'SAINT (Bruker, 2014)'
_computing_molecular_graphics
;
   'SXGRAPH (L. Farrugia, 1999), Mercury (CSD, 2020)'
;
_computing_publication_material 'CRYSCALC (T. Roisnel, local program, 2020)'
_computing_structure_refinement 'SHELXL-2018_3 (Sheldrick, 2018)'
_computing_structure_solution 'SHELXT 2018_2 (Sheldrick, 2018)'
_diffrn_ambient_temperature 150(2)
_diffrn_detector CMOS-PHOTON70
_diffrn_detector_area_resol_mean 10.4167
_diffrn_measured_fraction_theta_full 0.998
_diffrn_measured_fraction_theta_max 0.994
_diffrn_measurement_device_type 'D8 VENTURE Bruker AXS'
_diffrn_measurement_method 'rotation images'
_diffrn_orient_matrix_UB_11 0.0151979
_diffrn_orient_matrix_UB_12 0.0135394
_diffrn_orient_matrix_UB_13 0.0470923
_diffrn_orient_matrix_UB_21 -0.0145550
_diffrn_orient_matrix_UB_22 -0.0472396
_diffrn_orient_matrix_UB_23 0.0130175
_diffrn_orient_matrix_UB_31 0.0664328
_diffrn_orient_matrix_UB_32 -0.0134473
_diffrn_orient_matrix_UB_33 0.0016850
_diffrn_radiation_monochromator 'multilayer monochromator'
_diffrn_radiation_probe x-ray
_diffrn_radiation_source 'Incoatec microfocus sealed tube'
_diffrn_radiation_type MoK\a
_diffrn_radiation_wavelength 0.71073
_diffrn_reflns_av_R_equivalents 0.0441
_diffrn_reflns_av_unetI/netI 0.0457
_diffrn_reflns_limit_h_max 18
_diffrn_reflns_limit_h_min -18
_diffrn_reflns_limit_k_max 25
_diffrn_reflns_limit_k_min -25
_diffrn_reflns_limit_l_max 27
_diffrn_reflns_limit_l_min -27
_diffrn_reflns_number 45711
_diffrn_reflns_theta_full 25.242
_diffrn_reflns_theta_max 27.506
_diffrn_reflns_theta_min 2.147
_diffrn_source_current 1.00
_diffrn_source_power 50.0
_diffrn_source_voltage 50.00
_exptl_absorpt_coefficient_mu 1.842
_exptl_absorpt_correction_T_max 0.759
_exptl_absorpt_correction_T_min 0.614
_exptl_absorpt_correction_type multi-scan
_exptl_absorpt_process_details
;
  [Sheldrick, G.M. (2014). SADABS Bruker AXS Inc., Madison, Wisconsin, USA]
;
_exptl_crystal_colour colourless
_exptl_crystal_density_diffrn 1.637
_exptl_crystal_description prism
_exptl_crystal_F_000 2892
_exptl_crystal_size_max 0.370
_exptl_crystal_size_mid 0.220
_exptl_crystal_size_min 0.150
_refine_diff_density_max 1.031
_refine_diff_density_min -1.025
_refine_diff_density_rms 0.103
_refine_ls_extinction_method none
_refine_ls_goodness_of_fit_ref 1.024
_refine_ls_hydrogen_treatment constr
_refine_ls_matrix_type full
_refine_ls_number_parameters 786
_refine_ls_number_reflns 13400
_refine_ls_number_restraints 80
_refine_ls_restrained_S_all 1.030
_refine_ls_R_factor_all 0.0628
_refine_ls_R_factor_gt 0.0458
_refine_ls_shift/su_max 0.002
_refine_ls_shift/su_mean 0.000
_refine_ls_structure_factor_coef Fsqd
_refine_ls_weighting_details 'w=1/[\s^2^(Fo^2^)+(0.0583P)^2^+10.5626P] where P=(Fo^2^+2Fc^2^)/3'
_refine_ls_weighting_scheme calc
_refine_ls_wR_factor_gt 0.1075
_refine_ls_wR_factor_ref 0.1174
_reflns_number_gt 10752
_reflns_number_total 13400
_reflns_threshold_expression >2sigma(I)
_cod_data_source_file d4dt00536h2.cif
_cod_data_source_block HF06
_cod_depositor_comments 'Adding full bibliography for 7715801--7715805.cif.'
_cod_original_sg_symbol_H-M 'P 21/n'
_cod_database_code 7715801

loop_
_space_group_symop_operation_xyz
'x, y, z'
'-x+1/2, y+1/2, -z+1/2'
'-x, -y, -z'
'x-1/2, -y-1/2, z-1/2'

loop_
_atom_site_label
_atom_site_type_symbol
_atom_site_fract_x
_atom_site_fract_y
_atom_site_fract_z
_atom_site_U_iso_or_equiv
_atom_site_adp_type
_atom_site_occupancy
_atom_site_site_symmetry_order
_atom_site_calc_flag
_atom_site_refinement_flags_posn
_atom_site_refinement_flags_adp
_atom_site_refinement_flags_occupancy
_atom_site_disorder_assembly
_atom_site_disorder_group
Yb1 Yb 0.63865(2) 0.72467(2) 0.38198(2) 0.02754(7) Uani 1 1 d . . . . .
O1 O 0.5632(2) 0.79042(16) 0.28963(16) 0.0380(7) Uani 1 1 d . . . . .
O2 O 0.5355(2) 0.65391(16) 0.31455(17) 0.0394(7) Uani 1 1 d . . . . .
O3 O 0.6392(2) 0.73356(17) 0.49439(16) 0.0413(8) Uani 1 1 d . . . . .
O4 O 0.4912(2) 0.75468(18) 0.39722(16) 0.0390(7) Uani 1 1 d . . . . .
O5 O 0.7964(2) 0.71568(16) 0.43943(16) 0.0372(7) Uani 1 1 d . . . . .
O6 O 0.6586(2) 0.61557(16) 0.42006(17) 0.0426(8) Uani 1 1 d . . . . .
O7 O 0.7278(2) 0.71167(15) 0.30688(16) 0.0342(7) Uani 1 1 d . . . . .
O8 O 0.6911(2) 0.83041(15) 0.39772(14) 0.0322(6) Uani 1 1 d . . . . .
P1 P 0.80601(8) 0.71317(5) 0.27024(6) 0.0286(2) Uani 1 1 d . . . . .
P2 P 0.70388(7) 0.90579(5) 0.40228(5) 0.0246(2) Uani 1 1 d . . . . .
F1 F 0.5087(3) 0.8711(2) 0.1810(2) 0.0819(12) Uani 1 1 d . . . . .
F2 F 0.4360(3) 0.89692(18) 0.2560(2) 0.0858(13) Uani 1 1 d . . . . .
F3 F 0.3682(3) 0.83945(19) 0.17450(19) 0.0756(11) Uani 1 1 d . . . . .
C1 C 0.4485(4) 0.8474(3) 0.2150(3) 0.0524(14) Uani 1 1 d . . . . .
C2 C 0.4856(3) 0.7823(2) 0.2533(2) 0.0375(10) Uani 1 1 d . . . . .
C3 C 0.4291(3) 0.7247(2) 0.2449(2) 0.0367(10) Uani 1 1 d . . . . .
H3 H 0.371174 0.726140 0.215273 0.044 Uiso 1 1 calc R U . . .
C4 C 0.4563(3) 0.6647(2) 0.2794(2) 0.0348(10) Uani 1 1 d . . . . .
C5 C 0.3895(3) 0.6073(2) 0.2759(2) 0.0353(10) Uani 0.594(4) 1 d D . P A 1
C6 C 0.2917(7) 0.6027(6) 0.2488(8) 0.0430(5) Uani 0.594(4) 1 d D . P A 1
H6 H 0.258438 0.639202 0.225142 0.052 Uiso 0.594(4) 1 calc R U P A 1
C7 C 0.2495(11) 0.5425(5) 0.2593(9) 0.042(2) Uani 0.594(4) 1 d D . P A 1
H7 H 0.184618 0.533195 0.248139 0.050 Uiso 0.594(4) 1 calc R U P A 1
C8 C 0.3161(6) 0.4982(7) 0.2883(7) 0.042(2) Uani 0.594(4) 1 d D . P A 1
H8 H 0.302712 0.452538 0.298505 0.050 Uiso 0.594(4) 1 calc R U P A 1
S1 S 0.42616(18) 0.53175(12) 0.30484(15) 0.0430(5) Uani 0.594(4) 1 d D . P A 1
C5B C 0.3895(3) 0.6073(2) 0.2759(2) 0.0353(10) Uani 0.406(4) 1 d D . P A 2
C6B C 0.4114(11) 0.5423(7) 0.3116(10) 0.0430(5) Uani 0.406(4) 1 d D . P A 2
H6B H 0.464942 0.534597 0.344506 0.052 Uiso 0.406(4) 1 calc R U P A 2
C7B C 0.3420(11) 0.4939(11) 0.2902(11) 0.042(2) Uani 0.406(4) 1 d D . P A 2
H7B H 0.349153 0.445818 0.293398 0.050 Uiso 0.406(4) 1 calc R U P A 2
C8B C 0.2626(18) 0.5279(7) 0.2638(13) 0.042(2) Uani 0.406(4) 1 d D . P A 2
H8B H 0.203743 0.505792 0.253823 0.050 Uiso 0.406(4) 1 calc R U P A 2
S1B S 0.2755(3) 0.6136(2) 0.2496(3) 0.0430(5) Uani 0.406(4) 1 d D . P A 2
F11 F 0.6943(4) 0.7675(4) 0.6210(2) 0.137(3) Uani 1 1 d . . . . .
F12 F 0.6393(5) 0.6741(3) 0.6208(2) 0.134(2) Uani 1 1 d . . . . .
F13 F 0.5577(3) 0.7563(3) 0.64053(19) 0.1080(17) Uani 1 1 d . . . . .
C11 C 0.6156(4) 0.7365(3) 0.6017(3) 0.0550(15) Uani 1 1 d . . . . .
C12 C 0.5781(3) 0.7415(2) 0.5289(2) 0.0382(11) Uani 1 1 d . . . . .
C13 C 0.4838(3) 0.7522(3) 0.5079(3) 0.0455(12) Uani 1 1 d . . . . .
H13 H 0.444714 0.756296 0.539386 0.055 Uiso 1 1 calc R U . . .
C14 C 0.4447(3) 0.7571(3) 0.4420(3) 0.0407(11) Uani 1 1 d . . . . .
C15 C 0.3426(4) 0.7671(3) 0.4202(3) 0.0565(15) Uani 1 1 d . . . . .
C16 C 0.2720(4) 0.7502(5) 0.4528(4) 0.087(2) Uani 1 1 d . . . . .
H16 H 0.281698 0.732126 0.495908 0.104 Uiso 1 1 calc R U . . .
C17 C 0.1838(5) 0.7630(5) 0.4144(5) 0.099(3) Uani 1 1 d . . . . .
H17 H 0.126442 0.753647 0.427807 0.119 Uiso 1 1 calc R U . . .
C18 C 0.1907(5) 0.7898(4) 0.3569(5) 0.091(3) Uani 1 1 d . . . . .
H18 H 0.138287 0.802996 0.325049 0.109 Uiso 1 1 calc R U . . .
S11 S 0.30029(12) 0.79801(12) 0.34627(10) 0.0817(6) Uani 1 1 d . . . . .
F21 F 0.9350(3) 0.7338(2) 0.5596(3) 0.0920(14) Uani 1 1 d . . . . .
F22 F 0.9893(3) 0.6386(2) 0.5349(2) 0.0868(12) Uani 1 1 d . . . . .
F23 F 0.9825(3) 0.7216(3) 0.4710(3) 0.130(3) Uani 1 1 d . . . . .
C21 C 0.9363(4) 0.6904(4) 0.5087(3) 0.0631(17) Uani 1 1 d . . . . .
C22 C 0.8374(3) 0.6704(3) 0.4758(2) 0.0440(11) Uani 1 1 d . . . . .
C23 C 0.8037(4) 0.6077(3) 0.4912(3) 0.0584(15) Uani 1 1 d . . . . .
H23 H 0.842585 0.579378 0.521805 0.070 Uiso 1 1 calc R U . . .
C24 C 0.7143(4) 0.5845(3) 0.4631(2) 0.0451(12) Uani 1 1 d . . . . .
C25 C 0.6825(4) 0.5193(3) 0.4872(3) 0.0523(14) Uani 0.549(5) 1 d D . P B 1
C26 C 0.7410(9) 0.4652(6) 0.5267(7) 0.0741(9) Uani 0.549(5) 1 d D . P B 1
H26 H 0.806428 0.458301 0.532578 0.089 Uiso 0.549(5) 1 calc R U P B 1
C27 C 0.6728(13) 0.4264(8) 0.5534(8) 0.079(3) Uani 0.549(5) 1 d D . P B 1
H27 H 0.679202 0.409097 0.596621 0.095 Uiso 0.549(5) 1 calc R U P B 1
C28 C 0.5978(14) 0.4195(9) 0.5044(10) 0.079(3) Uani 0.549(5) 1 d D . P B 1
H28 H 0.555149 0.382491 0.500973 0.095 Uiso 0.549(5) 1 calc R U P B 1
S21 S 0.5888(3) 0.4851(2) 0.44958(18) 0.0741(9) Uani 0.549(5) 1 d D . P B 1
C25B C 0.6825(4) 0.5193(3) 0.4872(3) 0.0523(14) Uani 0.451(5) 1 d D . P B 2
C26B C 0.5926(12) 0.4914(10) 0.4674(11) 0.0741(9) Uani 0.451(5) 1 d D . P B 2
H26B H 0.545070 0.516106 0.439529 0.089 Uiso 0.451(5) 1 calc R U P B 2
C27B C 0.5755(18) 0.4272(11) 0.4898(13) 0.079(3) Uani 0.451(5) 1 d D . P B 2
H27B H 0.523381 0.398807 0.474375 0.095 Uiso 0.451(5) 1 calc R U P B 2
C28B C 0.6493(15) 0.4132(9) 0.5390(11) 0.079(3) Uani 0.451(5) 1 d D . P B 2
H28B H 0.655612 0.371852 0.563086 0.095 Uiso 0.451(5) 1 calc R U P B 2
S21B S 0.7302(3) 0.4786(2) 0.5526(2) 0.0741(9) Uani 0.451(5) 1 d D . P B 2
C31 C 0.8949(3) 0.6523(2) 0.3027(2) 0.0357(10) Uani 1 1 d . . . . .
C32 C 0.8680(4) 0.5930(3) 0.3285(3) 0.0596(16) Uani 1 1 d . . . . .
H32 H 0.804371 0.585680 0.330689 0.071 Uiso 1 1 calc R U . . .
C33 C 0.9338(5) 0.5437(3) 0.3514(4) 0.084(2) Uani 1 1 d . . . . .
H33 H 0.914627 0.502505 0.368892 0.100 Uiso 1 1 calc R U . . .
C34 C 1.0256(5) 0.5531(3) 0.3492(4) 0.074(2) Uani 1 1 d . . . . .
H34 H 1.069924 0.518665 0.364749 0.089 Uiso 1 1 calc R U . . .
C35 C 1.0534(4) 0.6129(3) 0.3244(3) 0.0645(17) Uani 1 1 d . . . . .
H35 H 1.117403 0.620215 0.323420 0.077 Uiso 1 1 calc R U . . .
C36 C 0.9889(4) 0.6621(3) 0.3009(3) 0.0520(13) Uani 1 1 d . . . . .
H36 H 1.008471 0.703122 0.283333 0.062 Uiso 1 1 calc R U . . .
C37 C 0.7622(3) 0.6878(2) 0.1876(2) 0.0324(9) Uani 1 1 d . . . . .
C38 C 0.6660(3) 0.6883(2) 0.1654(2) 0.0360(10) Uani 1 1 d . . . . .
H38 H 0.625313 0.701869 0.193696 0.043 Uiso 1 1 calc R U . . .
C39 C 0.6304(4) 0.6687(3) 0.1014(3) 0.0489(12) Uani 1 1 d . . . . .
H39 H 0.564979 0.667943 0.085984 0.059 Uiso 1 1 calc R U . . .
C40 C 0.6893(4) 0.6505(3) 0.0608(3) 0.0530(14) Uani 1 1 d . . . . .
H40 H 0.664458 0.638245 0.016861 0.064 Uiso 1 1 calc R U . . .
C41 C 0.7846(4) 0.6496(3) 0.0827(3) 0.0498(13) Uani 1 1 d . . . . .
H41 H 0.824892 0.636395 0.053914 0.060 Uiso 1 1 calc R U . . .
C42 C 0.8211(3) 0.6677(2) 0.1459(2) 0.0388(11) Uani 1 1 d . . . . .
H42 H 0.886565 0.666549 0.161160 0.047 Uiso 1 1 calc R U . . .
C43 C 0.8682(3) 0.7926(2) 0.2742(2) 0.0305(9) Uani 1 1 d . . . . .
C44 C 0.9030(3) 0.8141(2) 0.3383(2) 0.0301(9) Uani 1 1 d . . . . .
H44 H 0.886470 0.789466 0.373771 0.036 Uiso 1 1 calc R U . . .
C45 C 0.9611(3) 0.8705(2) 0.3514(2) 0.0302(9) Uani 1 1 d . . . . .
C46 C 0.9990(3) 0.8955(2) 0.2995(2) 0.0362(10) Uani 1 1 d . . . . .
H46 H 1.050421 0.925947 0.307839 0.043 Uiso 1 1 calc R U . . .
C47 C 0.9627(3) 0.8766(2) 0.2361(2) 0.0382(11) Uani 1 1 d . . . . .
H47 H 0.989236 0.894817 0.201533 0.046 Uiso 1 1 calc R U . . .
C48 C 0.8883(3) 0.8316(2) 0.2213(2) 0.0364(10) Uani 1 1 d . . . . .
C49 C 0.8240(4) 0.8413(3) 0.1560(2) 0.0435(12) Uani 1 1 d . . . . .
H49A H 0.800358 0.796361 0.138756 0.052 Uiso 1 1 calc R U . . .
H49B H 0.859476 0.861538 0.124673 0.052 Uiso 1 1 calc R U . . .
C50 C 0.7395(4) 0.8886(3) 0.1617(2) 0.0483(13) Uani 1 1 d . . . . .
H50A H 0.725688 0.917992 0.122439 0.058 Uiso 1 1 calc R U . . .
H50B H 0.683937 0.859936 0.162510 0.058 Uiso 1 1 calc R U . . .
C51 C 0.7618(3) 0.9261(2) 0.4842(2) 0.0279(9) Uani 1 1 d . . . . .
C52 C 0.8064(3) 0.8746(2) 0.5231(2) 0.0319(9) Uani 1 1 d . . . . .
H52 H 0.807546 0.829629 0.506390 0.038 Uiso 1 1 calc R U . . .
C53 C 0.8492(3) 0.8889(3) 0.5868(2) 0.0380(10) Uani 1 1 d . . . . .
H53 H 0.880656 0.853694 0.613575 0.046 Uiso 1 1 calc R U . . .
C54 C 0.8466(3) 0.9540(3) 0.6115(2) 0.0372(10) Uani 1 1 d . . . . .
H54 H 0.876147 0.963350 0.655282 0.045 Uiso 1 1 calc R U . . .
C55 C 0.8014(3) 1.0054(2) 0.5731(2) 0.0344(10) Uani 1 1 d . . . . .
H55 H 0.800008 1.050116 0.590237 0.041 Uiso 1 1 calc R U . . .
C56 C 0.7583(3) 0.9918(2) 0.5097(2) 0.0288(9) Uani 1 1 d . . . . .
H56 H 0.726205 1.027047 0.483390 0.035 Uiso 1 1 calc R U . . .
C57 C 0.5944(3) 0.9505(2) 0.3922(2) 0.0268(8) Uani 1 1 d . . . . .
C58 C 0.5302(3) 0.9265(2) 0.4286(2) 0.0375(10) Uani 1 1 d . . . . .
H58 H 0.543990 0.887064 0.455062 0.045 Uiso 1 1 calc R U . . .
C59 C 0.4471(3) 0.9598(3) 0.4261(3) 0.0460(12) Uani 1 1 d . . . . .
H59 H 0.403064 0.942628 0.450244 0.055 Uiso 1 1 calc R U . . .
C60 C 0.4268(3) 1.0177(3) 0.3891(3) 0.0436(12) Uani 1 1 d . . . . .
H60 H 0.370025 1.041337 0.388978 0.052 Uiso 1 1 calc R U . . .
C61 C 0.4891(3) 1.0412(3) 0.3525(3) 0.0451(12) Uani 1 1 d . . . . .
H61 H 0.474802 1.080754 0.326252 0.054 Uiso 1 1 calc R U . . .
C62 C 0.5731(3) 1.0073(2) 0.3534(3) 0.0407(11) Uani 1 1 d . . . . .
H62 H 0.615574 1.023341 0.327411 0.049 Uiso 1 1 calc R U . . .
C63 C 0.7623(3) 0.9384(2) 0.3398(2) 0.0272(8) Uani 1 1 d . . . . .
C64 C 0.7224(3) 0.9149(2) 0.2774(2) 0.0317(9) Uani 1 1 d . . . . .
H64 H 0.670117 0.885251 0.272754 0.038 Uiso 1 1 calc R U . . .
C65 C 0.7567(3) 0.9334(2) 0.2222(2) 0.0363(10) Uani 1 1 d . . . . .
C66 C 0.8179(3) 0.9884(2) 0.2295(2) 0.0404(11) Uani 1 1 d . . . . .
H66 H 0.831138 1.010668 0.191766 0.048 Uiso 1 1 calc R U . . .
C67 C 0.8595(3) 1.0111(2) 0.2905(2) 0.0376(11) Uani 1 1 d . . . . .
H67 H 0.901713 1.048322 0.293899 0.045 Uiso 1 1 calc R U . . .
C68 C 0.8416(3) 0.9811(2) 0.3476(2) 0.0310(9) Uani 1 1 d . . . . .
C69 C 0.9190(3) 0.9800(2) 0.4065(2) 0.0334(10) Uani 1 1 d . . . . .
H69A H 0.892926 0.989955 0.446088 0.040 Uiso 1 1 calc R U . . .
H69B H 0.964562 1.016228 0.402033 0.040 Uiso 1 1 calc R U . . .
C70 C 0.9704(3) 0.9095(2) 0.4152(2) 0.0338(10) Uani 1 1 d . . . . .
H70A H 1.037275 0.917082 0.433144 0.041 Uiso 1 1 calc R U . . .
H70B H 0.944278 0.881663 0.447078 0.041 Uiso 1 1 calc R U . . .

loop_
_atom_site_aniso_label
_atom_site_aniso_U_11
_atom_site_aniso_U_22
_atom_site_aniso_U_33
_atom_site_aniso_U_23
_atom_site_aniso_U_13
_atom_site_aniso_U_12
Yb1 0.02169(10) 0.02694(10) 0.03467(11) 0.00019(7) 0.00705(7) -0.00201(7)
O1 0.0307(17) 0.0384(17) 0.0430(18) 0.0045(14) 0.0019(14) -0.0055(14)
O2 0.0318(17) 0.0312(16) 0.053(2) -0.0059(14) 0.0032(15) -0.0013(13)
O3 0.0332(17) 0.053(2) 0.0392(18) 0.0027(15) 0.0112(15) -0.0012(15)
O4 0.0294(17) 0.0460(18) 0.0418(18) -0.0048(15) 0.0074(15) 0.0019(15)
O5 0.0266(16) 0.0452(19) 0.0396(18) 0.0042(14) 0.0054(14) 0.0025(14)
O6 0.047(2) 0.0326(17) 0.045(2) 0.0048(14) -0.0008(16) -0.0051(15)
O7 0.0292(16) 0.0363(17) 0.0393(17) -0.0052(13) 0.0119(14) -0.0039(13)
O8 0.0312(16) 0.0313(15) 0.0343(16) -0.0014(13) 0.0065(13) -0.0028(13)
P1 0.0234(5) 0.0306(6) 0.0324(6) -0.0066(4) 0.0067(4) -0.0016(4)
P2 0.0211(5) 0.0264(5) 0.0269(5) -0.0009(4) 0.0060(4) -0.0009(4)
F1 0.070(3) 0.090(3) 0.082(3) 0.044(2) 0.005(2) -0.017(2)
F2 0.124(4) 0.0450(19) 0.075(3) 0.0010(18) -0.018(2) 0.024(2)
F3 0.061(2) 0.071(2) 0.079(2) 0.0242(19) -0.0284(19) -0.0110(19)
C1 0.046(3) 0.054(3) 0.049(3) 0.013(3) -0.010(2) -0.011(3)
C2 0.033(2) 0.040(3) 0.039(2) -0.001(2) 0.005(2) -0.004(2)
C3 0.033(2) 0.039(2) 0.036(2) -0.005(2) 0.0030(19) -0.003(2)
C4 0.026(2) 0.038(2) 0.040(2) -0.011(2) 0.0063(19) -0.0067(19)
C5 0.032(2) 0.038(2) 0.037(2) -0.0059(19) 0.010(2) -0.0003(19)
C6 0.0314(11) 0.0379(10) 0.0605(10) -0.0057(9) 0.0111(9) 0.0016(8)
C7 0.025(5) 0.044(3) 0.058(3) -0.004(3) 0.013(3) -0.001(4)
C8 0.025(5) 0.044(3) 0.058(3) -0.004(3) 0.013(3) -0.001(4)
S1 0.0314(11) 0.0379(10) 0.0605(10) -0.0057(9) 0.0111(9) 0.0016(8)
C5B 0.032(2) 0.038(2) 0.037(2) -0.0059(19) 0.010(2) -0.0003(19)
C6B 0.0314(11) 0.0379(10) 0.0605(10) -0.0057(9) 0.0111(9) 0.0016(8)
C7B 0.025(5) 0.044(3) 0.058(3) -0.004(3) 0.013(3) -0.001(4)
C8B 0.025(5) 0.044(3) 0.058(3) -0.004(3) 0.013(3) -0.001(4)
S1B 0.0314(11) 0.0379(10) 0.0605(10) -0.0057(9) 0.0111(9) 0.0016(8)
F11 0.114(4) 0.248(7) 0.041(2) 0.006(3) -0.005(2) -0.099(5)
F12 0.207(7) 0.112(4) 0.068(3) 0.028(3) -0.009(3) 0.037(4)
F13 0.088(3) 0.200(5) 0.041(2) 0.003(3) 0.026(2) 0.029(3)
C11 0.056(4) 0.066(4) 0.047(3) 0.003(3) 0.018(3) -0.010(3)
C12 0.040(3) 0.033(2) 0.044(3) 0.001(2) 0.015(2) -0.008(2)
C13 0.032(3) 0.056(3) 0.054(3) -0.004(3) 0.022(2) -0.001(2)
C14 0.029(2) 0.042(3) 0.053(3) -0.009(2) 0.015(2) -0.001(2)
C15 0.036(3) 0.065(4) 0.070(4) -0.026(3) 0.015(3) 0.003(3)
C16 0.036(3) 0.147(7) 0.080(5) -0.032(5) 0.017(3) 0.007(4)
C17 0.038(4) 0.146(9) 0.116(7) -0.041(7) 0.019(4) -0.002(4)
C18 0.048(4) 0.104(6) 0.115(7) -0.044(5) -0.002(4) 0.027(4)
S11 0.0452(9) 0.1068(14) 0.0860(13) -0.0204(11) -0.0060(9) 0.0255(9)
F21 0.063(3) 0.078(3) 0.120(4) -0.020(3) -0.022(3) -0.002(2)
F22 0.053(2) 0.094(3) 0.100(3) 0.010(2) -0.018(2) 0.021(2)
F23 0.033(2) 0.229(7) 0.123(4) 0.090(4) -0.002(2) -0.031(3)
C21 0.042(3) 0.083(5) 0.061(4) 0.021(3) 0.001(3) 0.008(3)
C22 0.033(2) 0.057(3) 0.041(3) 0.005(2) 0.003(2) 0.004(2)
C23 0.058(4) 0.057(3) 0.055(3) 0.019(3) -0.002(3) 0.012(3)
C24 0.057(3) 0.040(3) 0.038(3) 0.003(2) 0.009(2) 0.001(2)
C25 0.073(4) 0.037(3) 0.047(3) 0.005(2) 0.011(3) 0.004(3)
C26 0.0950(17) 0.0603(14) 0.069(2) 0.0175(14) 0.0194(15) -0.0119(12)
C27 0.109(10) 0.055(4) 0.066(8) 0.010(4) 0.001(7) -0.025(4)
C28 0.109(10) 0.055(4) 0.066(8) 0.010(4) 0.001(7) -0.025(4)
S21 0.0950(17) 0.0603(14) 0.069(2) 0.0175(14) 0.0194(15) -0.0119(12)
C25B 0.073(4) 0.037(3) 0.047(3) 0.005(2) 0.011(3) 0.004(3)
C26B 0.0950(17) 0.0603(14) 0.069(2) 0.0175(14) 0.0194(15) -0.0119(12)
C27B 0.109(10) 0.055(4) 0.066(8) 0.010(4) 0.001(7) -0.025(4)
C28B 0.109(10) 0.055(4) 0.066(8) 0.010(4) 0.001(7) -0.025(4)
S21B 0.0950(17) 0.0603(14) 0.069(2) 0.0175(14) 0.0194(15) -0.0119(12)
C31 0.028(2) 0.033(2) 0.042(2) -0.0101(19) -0.0033(19) 0.0019(18)
C32 0.041(3) 0.037(3) 0.094(5) 0.002(3) -0.006(3) -0.005(2)
C33 0.064(4) 0.039(3) 0.131(7) 0.020(4) -0.026(4) 0.004(3)
C34 0.057(4) 0.054(4) 0.097(5) -0.021(4) -0.023(4) 0.018(3)
C35 0.037(3) 0.063(4) 0.090(5) -0.025(3) 0.004(3) 0.013(3)
C36 0.037(3) 0.055(3) 0.065(4) -0.013(3) 0.013(3) 0.004(2)
C37 0.032(2) 0.027(2) 0.038(2) -0.0046(18) 0.0048(19) -0.0020(18)
C38 0.031(2) 0.034(2) 0.043(3) 0.0006(19) 0.005(2) -0.0006(19)
C39 0.041(3) 0.049(3) 0.051(3) 0.000(2) -0.006(2) 0.001(2)
C40 0.060(4) 0.054(3) 0.041(3) -0.011(2) -0.003(3) -0.001(3)
C41 0.056(3) 0.049(3) 0.045(3) -0.017(2) 0.013(3) -0.004(3)
C42 0.033(2) 0.041(3) 0.041(3) -0.016(2) 0.006(2) -0.003(2)
C43 0.023(2) 0.029(2) 0.040(2) -0.0086(18) 0.0084(18) -0.0017(17)
C44 0.023(2) 0.031(2) 0.036(2) -0.0033(18) 0.0073(18) 0.0031(17)
C45 0.0194(19) 0.032(2) 0.039(2) -0.0039(18) 0.0047(17) 0.0024(17)
C46 0.027(2) 0.036(2) 0.049(3) -0.008(2) 0.014(2) -0.0046(18)
C47 0.038(3) 0.038(2) 0.044(3) -0.005(2) 0.022(2) -0.002(2)
C48 0.039(2) 0.035(2) 0.039(2) -0.0095(19) 0.017(2) -0.002(2)
C49 0.057(3) 0.042(3) 0.034(2) -0.006(2) 0.016(2) -0.008(2)
C50 0.044(3) 0.070(4) 0.030(2) -0.002(2) 0.006(2) 0.003(3)
C51 0.023(2) 0.034(2) 0.029(2) -0.0011(17) 0.0097(17) -0.0029(17)
C52 0.030(2) 0.033(2) 0.033(2) 0.0039(18) 0.0077(18) -0.0002(18)
C53 0.033(2) 0.044(3) 0.035(2) 0.008(2) 0.004(2) -0.001(2)
C54 0.031(2) 0.052(3) 0.028(2) -0.002(2) 0.0033(19) -0.012(2)
C55 0.030(2) 0.039(2) 0.036(2) -0.0088(19) 0.0099(19) -0.0070(19)
C56 0.023(2) 0.032(2) 0.032(2) -0.0032(17) 0.0084(17) -0.0036(17)
C57 0.0211(19) 0.032(2) 0.028(2) -0.0076(16) 0.0070(16) -0.0042(16)
C58 0.032(2) 0.037(2) 0.047(3) 0.004(2) 0.018(2) -0.003(2)
C59 0.030(2) 0.056(3) 0.058(3) 0.006(3) 0.021(2) 0.000(2)
C60 0.025(2) 0.053(3) 0.052(3) -0.001(2) 0.007(2) 0.004(2)
C61 0.033(3) 0.048(3) 0.054(3) 0.014(2) 0.007(2) 0.006(2)
C62 0.029(2) 0.045(3) 0.049(3) 0.014(2) 0.011(2) 0.002(2)
C63 0.023(2) 0.028(2) 0.032(2) 0.0000(16) 0.0097(17) 0.0007(16)
C64 0.025(2) 0.038(2) 0.032(2) -0.0002(18) 0.0054(18) 0.0020(18)
C65 0.031(2) 0.046(3) 0.033(2) 0.0028(19) 0.0068(19) 0.004(2)
C66 0.040(3) 0.045(3) 0.041(3) 0.012(2) 0.018(2) 0.007(2)
C67 0.035(2) 0.031(2) 0.052(3) 0.003(2) 0.021(2) -0.0017(19)
C68 0.029(2) 0.027(2) 0.041(2) -0.0068(18) 0.0156(19) 0.0010(17)
C69 0.022(2) 0.034(2) 0.047(3) -0.0099(19) 0.0123(19) -0.0062(17)
C70 0.022(2) 0.039(2) 0.039(2) -0.0085(19) 0.0045(18) -0.0038(18)

loop_
_atom_type_symbol
_atom_type_description
_atom_type_scat_dispersion_real
_atom_type_scat_dispersion_imag
_atom_type_scat_source
C C 0.0033 0.0016 'International Tables Vol C Tables 4.2.6.8 and 6.1.1.4'
H H 0.0000 0.0000 'International Tables Vol C Tables 4.2.6.8 and 6.1.1.4'
O O 0.0106 0.0060 'International Tables Vol C Tables 4.2.6.8 and 6.1.1.4'
P P 0.1023 0.0942 'International Tables Vol C Tables 4.2.6.8 and 6.1.1.4'
S S 0.1246 0.1234 'International Tables Vol C Tables 4.2.6.8 and 6.1.1.4'
F F 0.0171 0.0103 'International Tables Vol C Tables 4.2.6.8 and 6.1.1.4'
Yb Yb -0.3850 5.5486 'International Tables Vol C Tables 4.2.6.8 and 6.1.1.4'

loop_
_geom_angle_atom_site_label_1
_geom_angle_atom_site_label_2
_geom_angle_atom_site_label_3
_geom_angle
_geom_angle_site_symmetry_1
_geom_angle_site_symmetry_3
_geom_angle_publ_flag
O8 Yb1 O7 88.84(11) . . ?
O8 Yb1 O6 144.01(12) . . ?
O7 Yb1 O6 94.75(12) . . ?
O8 Yb1 O4 92.66(11) . . ?
O7 Yb1 O4 143.83(12) . . ?
O6 Yb1 O4 104.66(12) . . ?
O8 Yb1 O2 144.89(11) . . ?
O7 Yb1 O2 84.57(11) . . ?
O6 Yb1 O2 71.03(12) . . ?
O4 Yb1 O2 73.69(11) . . ?
O8 Yb1 O3 81.16(11) . . ?
O7 Yb1 O3 144.62(12) . . ?
O6 Yb1 O3 75.34(12) . . ?
O4 Yb1 O3 70.92(12) . . ?
O2 Yb1 O3 121.94(12) . . ?
O8 Yb1 O5 73.83(11) . . ?
O7 Yb1 O5 73.03(11) . . ?
O6 Yb1 O5 73.09(12) . . ?
O4 Yb1 O5 141.64(11) . . ?
O2 Yb1 O5 135.50(11) . . ?
O3 Yb1 O5 71.59(11) . . ?
O8 Yb1 O1 73.12(11) . . ?
O7 Yb1 O1 74.99(12) . . ?
O6 Yb1 O1 142.24(12) . . ?
O4 Yb1 O1 70.96(11) . . ?
O2 Yb1 O1 71.86(11) . . ?
O3 Yb1 O1 132.32(12) . . ?
O5 Yb1 O1 133.84(11) . . ?
C2 O1 Yb1 130.1(3) . . ?
C4 O2 Yb1 132.1(3) . . ?
C12 O3 Yb1 135.3(3) . . ?
C14 O4 Yb1 139.5(3) . . ?
C22 O5 Yb1 131.6(3) . . ?
C24 O6 Yb1 136.9(3) . . ?
P1 O7 Yb1 164.3(2) . . ?
P2 O8 Yb1 166.9(2) . . ?
O7 P1 C37 108.5(2) . . ?
O7 P1 C43 115.02(18) . . ?
C37 P1 C43 111.8(2) . . ?
O7 P1 C31 111.3(2) . . ?
C37 P1 C31 106.2(2) . . ?
C43 P1 C31 103.6(2) . . ?
O8 P2 C63 112.15(18) . . ?
O8 P2 C51 108.13(19) . . ?
C63 P2 C51 113.76(19) . . ?
O8 P2 C57 112.21(18) . . ?
C63 P2 C57 105.83(19) . . ?
C51 P2 C57 104.57(19) . . ?
F1 C1 F3 107.6(5) . . ?
F1 C1 F2 106.0(5) . . ?
F3 C1 F2 106.5(5) . . ?
F1 C1 C2 111.4(5) . . ?
F3 C1 C2 114.5(4) . . ?
F2 C1 C2 110.4(4) . . ?
O1 C2 C3 128.9(5) . . ?
O1 C2 C1 113.4(4) . . ?
C3 C2 C1 117.6(4) . . ?
C2 C3 C4 121.1(5) . . ?
C2 C3 H3 119.5 . . ?
C4 C3 H3 119.5 . . ?
O2 C4 C3 125.4(4) . . ?
O2 C4 C5B 115.0(4) . . ?
C3 C4 C5B 119.6(4) . . ?
O2 C4 C5 115.0(4) . . ?
C3 C4 C5 119.6(4) . . ?
C6 C5 C4 131.5(6) . . ?
C6 C5 S1 108.5(5) . . ?
C4 C5 S1 119.9(3) . . ?
C7 C6 C5 115.8(11) . . ?
C7 C6 H6 122.1 . . ?
C5 C6 H6 122.1 . . ?
C8 C7 C6 108.4(14) . . ?
C8 C7 H7 125.8 . . ?
C6 C7 H7 125.8 . . ?
C7 C8 S1 114.3(12) . . ?
C7 C8 H8 122.9 . . ?
S1 C8 H8 122.9 . . ?
C5 S1 C8 92.5(5) . . ?
C6B C5B C4 123.5(7) . . ?
C6B C5B S1B 109.8(7) . . ?
C4 C5B S1B 124.8(4) . . ?
C7B C6B C5B 110.4(14) . . ?
C7B C6B H6B 124.8 . . ?
C5B C6B H6B 124.8 . . ?
C8B C7B C6B 107.9(18) . . ?
C8B C7B H7B 126.1 . . ?
C6B C7B H7B 126.1 . . ?
C7B C8B S1B 115.8(17) . . ?
C7B C8B H8B 122.1 . . ?
S1B C8B H8B 122.1 . . ?
C5B S1B C8B 90.4(9) . . ?
F11 C11 F12 100.1(7) . . ?
F11 C11 F13 107.6(6) . . ?
F12 C11 F13 104.4(5) . . ?
F11 C11 C12 114.5(5) . . ?
F12 C11 C12 112.8(5) . . ?
F13 C11 C12 115.9(5) . . ?
O3 C12 C13 127.7(5) . . ?
O3 C12 C11 113.7(5) . . ?
C13 C12 C11 118.6(4) . . ?
C12 C13 C14 121.7(4) . . ?
C12 C13 H13 119.2 . . ?
C14 C13 H13 119.2 . . ?
O4 C14 C13 123.6(5) . . ?
O4 C14 C15 115.4(5) . . ?
C13 C14 C15 121.0(4) . . ?
C16 C15 C14 128.1(7) . . ?
C16 C15 S11 111.2(5) . . ?
C14 C15 S11 120.6(4) . . ?
C15 C16 C17 111.5(8) . . ?
C15 C16 H16 124.3 . . ?
C17 C16 H16 124.3 . . ?
C18 C17 C16 111.6(7) . . ?
C18 C17 H17 124.2 . . ?
C16 C17 H17 124.2 . . ?
C17 C18 S11 113.3(7) . . ?
C17 C18 H18 123.4 . . ?
S11 C18 H18 123.4 . . ?
C15 S11 C18 92.4(4) . . ?
F23 C21 F22 106.5(5) . . ?
F23 C21 F21 105.2(7) . . ?
F22 C21 F21 104.5(5) . . ?
F23 C21 C22 114.2(5) . . ?
F22 C21 C22 114.6(6) . . ?
F21 C21 C22 110.9(5) . . ?
O5 C22 C23 128.6(5) . . ?
O5 C22 C21 113.3(5) . . ?
C23 C22 C21 118.1(5) . . ?
C22 C23 C24 122.3(5) . . ?
C22 C23 H23 118.8 . . ?
C24 C23 H23 118.8 . . ?
O6 C24 C23 124.8(5) . . ?
O6 C24 C25B 117.4(5) . . ?
C23 C24 C25B 117.7(5) . . ?
O6 C24 C25 117.4(5) . . ?
C23 C24 C25 117.7(5) . . ?
C24 C25 C26 127.7(7) . . ?
C24 C25 S21 119.6(4) . . ?
C26 C25 S21 108.6(6) . . ?
C27 C26 C25 102.7(11) . . ?
C27 C26 H26 128.7 . . ?
C25 C26 H26 128.7 . . ?
C28 C27 C26 106.3(15) . . ?
C28 C27 H27 126.8 . . ?
C26 C27 H27 126.8 . . ?
C27 C28 S21 112.1(14) . . ?
C27 C28 H28 123.9 . . ?
S21 C28 H28 123.9 . . ?
C25 S21 C28 92.2(7) . . ?
C26B C25B C24 124.8(9) . . ?
C26B C25B S21B 106.5(8) . . ?
C24 C25B S21B 126.7(5) . . ?
C27B C26B C25B 118.1(17) . . ?
C27B C26B H26B 120.9 . . ?
C25B C26B H26B 120.9 . . ?
C28B C27B C26B 106(2) . . ?
C28B C27B H27B 127.2 . . ?
C26B C27B H27B 127.2 . . ?
C27B C28B S21B 113.0(17) . . ?
C27B C28B H28B 123.5 . . ?
S21B C28B H28B 123.5 . . ?
C25B S21B C28B 93.1(9) . . ?
C32 C31 C36 119.0(5) . . ?
C32 C31 P1 118.2(4) . . ?
C36 C31 P1 122.8(4) . . ?
C31 C32 C33 119.8(6) . . ?
C31 C32 H32 120.1 . . ?
C33 C32 H32 120.1 . . ?
C34 C33 C32 121.2(6) . . ?
C34 C33 H33 119.4 . . ?
C32 C33 H33 119.4 . . ?
C33 C34 C35 119.4(6) . . ?
C33 C34 H34 120.3 . . ?
C35 C34 H34 120.3 . . ?
C36 C35 C34 120.2(6) . . ?
C36 C35 H35 119.9 . . ?
C34 C35 H35 119.9 . . ?
C35 C36 C31 120.4(6) . . ?
C35 C36 H36 119.8 . . ?
C31 C36 H36 119.8 . . ?
C42 C37 C38 119.9(4) . . ?
C42 C37 P1 121.9(4) . . ?
C38 C37 P1 118.2(3) . . ?
C39 C38 C37 119.2(4) . . ?
C39 C38 H38 120.4 . . ?
C37 C38 H38 120.4 . . ?
C40 C39 C38 120.1(5) . . ?
C40 C39 H39 120.0 . . ?
C38 C39 H39 120.0 . . ?
C39 C40 C41 120.9(5) . . ?
C39 C40 H40 119.5 . . ?
C41 C40 H40 119.5 . . ?
C42 C41 C40 119.9(5) . . ?
C42 C41 H41 120.1 . . ?
C40 C41 H41 120.1 . . ?
C41 C42 C37 120.0(5) . . ?
C41 C42 H42 120.0 . . ?
C37 C42 H42 120.0 . . ?
C44 C43 C48 119.2(4) . . ?
C44 C43 P1 113.2(3) . . ?
C48 C43 P1 127.5(3) . . ?
C45 C44 C43 121.6(4) . . ?
C45 C44 H44 119.2 . . ?
C43 C44 H44 119.2 . . ?
C44 C45 C46 116.5(4) . . ?
C44 C45 C70 121.6(4) . . ?
C46 C45 C70 121.2(4) . . ?
C47 C46 C45 120.7(4) . . ?
C47 C46 H46 119.7 . . ?
C45 C46 H46 119.7 . . ?
C46 C47 C48 121.9(4) . . ?
C46 C47 H47 119.0 . . ?
C48 C47 H47 119.0 . . ?
C47 C48 C43 116.0(4) . . ?
C47 C48 C49 116.6(4) . . ?
C43 C48 C49 125.6(4) . . ?
C48 C49 C50 111.9(4) . . ?
C48 C49 H49A 109.2 . . ?
C50 C49 H49A 109.2 . . ?
C48 C49 H49B 109.2 . . ?
C50 C49 H49B 109.2 . . ?
H49A C49 H49B 107.9 . . ?
C65 C50 C49 113.3(4) . . ?
C65 C50 H50A 108.9 . . ?
C49 C50 H50A 108.9 . . ?
C65 C50 H50B 108.9 . . ?
C49 C50 H50B 108.9 . . ?
H50A C50 H50B 107.7 . . ?
C52 C51 C56 119.9(4) . . ?
C52 C51 P2 118.7(3) . . ?
C56 C51 P2 121.4(3) . . ?
C51 C52 C53 119.5(4) . . ?
C51 C52 H52 120.2 . . ?
C53 C52 H52 120.2 . . ?
C54 C53 C52 120.4(4) . . ?
C54 C53 H53 119.8 . . ?
C52 C53 H53 119.8 . . ?
C55 C54 C53 120.3(4) . . ?
C55 C54 H54 119.9 . . ?
C53 C54 H54 119.9 . . ?
C56 C55 C54 119.9(4) . . ?
C56 C55 H55 120.0 . . ?
C54 C55 H55 120.0 . . ?
C55 C56 C51 120.0(4) . . ?
C55 C56 H56 120.0 . . ?
C51 C56 H56 120.0 . . ?
C62 C57 C58 119.4(4) . . ?
C62 C57 P2 124.1(3) . . ?
C58 C57 P2 116.4(3) . . ?
C59 C58 C57 120.0(4) . . ?
C59 C58 H58 120.0 . . ?
C57 C58 H58 120.0 . . ?
C58 C59 C60 120.8(4) . . ?
C58 C59 H59 119.6 . . ?
C60 C59 H59 119.6 . . ?
C59 C60 C61 119.6(4) . . ?
C59 C60 H60 120.2 . . ?
C61 C60 H60 120.2 . . ?
C60 C61 C62 120.4(5) . . ?
C60 C61 H61 119.8 . . ?
C62 C61 H61 119.8 . . ?
C57 C62 C61 119.7(4) . . ?
C57 C62 H62 120.1 . . ?
C61 C62 H62 120.1 . . ?
C64 C63 C68 119.4(4) . . ?
C64 C63 P2 112.5(3) . . ?
C68 C63 P2 128.1(3) . . ?
C65 C64 C63 122.1(4) . . ?
C65 C64 H64 118.9 . . ?
C63 C64 H64 118.9 . . ?
C64 C65 C66 115.9(4) . . ?
C64 C65 C50 120.5(4) . . ?
C66 C65 C50 122.9(4) . . ?
C67 C66 C65 121.1(4) . . ?
C67 C66 H66 119.5 . . ?
C65 C66 H66 119.5 . . ?
C66 C67 C68 122.0(4) . . ?
C66 C67 H67 119.0 . . ?
C68 C67 H67 119.0 . . ?
C67 C68 C63 115.7(4) . . ?
C67 C68 C69 117.9(4) . . ?
C63 C68 C69 123.9(4) . . ?
C68 C69 C70 112.1(4) . . ?
C68 C69 H69A 109.2 . . ?
C70 C69 H69A 109.2 . . ?
C68 C69 H69B 109.2 . . ?
C70 C69 H69B 109.2 . . ?
H69A C69 H69B 107.9 . . ?
C45 C70 C69 112.5(4) . . ?
C45 C70 H70A 109.1 . . ?
C69 C70 H70A 109.1 . . ?
C45 C70 H70B 109.1 . . ?
C69 C70 H70B 109.1 . . ?
H70A C70 H70B 107.8 . . ?

loop_
_geom_bond_atom_site_label_1
_geom_bond_atom_site_label_2
_geom_bond_distance
_geom_bond_site_symmetry_2
_geom_bond_publ_flag
Yb1 O8 2.215(3) . ?
Yb1 O7 2.229(3) . ?
Yb1 O6 2.283(3) . ?
Yb1 O4 2.312(3) . ?
Yb1 O2 2.319(3) . ?
Yb1 O3 2.346(3) . ?
Yb1 O5 2.396(3) . ?
Yb1 O1 2.405(3) . ?
O1 C2 1.250(6) . ?
O2 C4 1.266(6) . ?
O3 C12 1.255(5) . ?
O4 C14 1.253(5) . ?
O5 C22 1.245(6) . ?
O6 C24 1.250(6) . ?
O7 P1 1.488(3) . ?
O8 P2 1.492(3) . ?
P1 C37 1.790(5) . ?
P1 C43 1.799(4) . ?
P1 C31 1.800(5) . ?
P2 C63 1.801(4) . ?
P2 C51 1.800(4) . ?
P2 C57 1.802(4) . ?
F1 C1 1.313(6) . ?
F2 C1 1.330(7) . ?
F3 C1 1.319(6) . ?
C1 C2 1.549(7) . ?
C2 C3 1.391(6) . ?
C3 C4 1.397(7) . ?
C3 H3 0.9500 . ?
C4 C5B 1.483(6) . ?
C4 C5 1.483(6) . ?
C5 C6 1.437(10) . ?
C5 S1 1.652(5) . ?
C6 C7 1.370(11) . ?
C6 H6 0.9500 . ?
C7 C8 1.359(9) . ?
C7 H7 0.9500 . ?
C8 S1 1.712(8) . ?
C8 H8 0.9500 . ?
C5B C6B 1.481(12) . ?
C5B S1B 1.658(6) . ?
C6B C7B 1.400(12) . ?
C6B H6B 0.9500 . ?
C7B C8B 1.363(11) . ?
C7B H7B 0.9500 . ?
C8B S1B 1.724(11) . ?
C8B H8B 0.9500 . ?
F11 C11 1.296(7) . ?
F12 C11 1.315(8) . ?
F13 C11 1.334(7) . ?
C11 C12 1.515(8) . ?
C12 C13 1.381(7) . ?
C13 C14 1.388(8) . ?
C13 H13 0.9500 . ?
C14 C15 1.488(7) . ?
C15 C16 1.378(9) . ?
C15 S11 1.662(7) . ?
C16 C17 1.407(11) . ?
C16 H16 0.9500 . ?
C17 C18 1.328(13) . ?
C17 H17 0.9500 . ?
C18 S11 1.665(8) . ?
C18 H18 0.9500 . ?
F21 C21 1.365(8) . ?
F22 C21 1.331(7) . ?
F23 C21 1.282(7) . ?
C21 C22 1.530(8) . ?
C22 C23 1.385(8) . ?
C23 C24 1.404(8) . ?
C23 H23 0.9500 . ?
C24 C25B 1.482(7) . ?
C24 C25 1.482(7) . ?
C25 C26 1.507(11) . ?
C25 S21 1.592(7) . ?
C26 C27 1.446(12) . ?
C26 H26 0.9500 . ?
C27 C28 1.357(11) . ?
C27 H27 0.9500 . ?
C28 S21 1.709(10) . ?
C28 H28 0.9500 . ?
C25B C26B 1.411(12) . ?
C25B S21B 1.619(6) . ?
C26B C27B 1.382(13) . ?
C26B H26B 0.9500 . ?
C27B C28B 1.368(12) . ?
C27B H27B 0.9500 . ?
C28B S21B 1.732(12) . ?
C28B H28B 0.9500 . ?
C31 C32 1.370(7) . ?
C31 C36 1.395(7) . ?
C32 C33 1.384(8) . ?
C32 H32 0.9500 . ?
C33 C34 1.362(10) . ?
C33 H33 0.9500 . ?
C34 C35 1.375(10) . ?
C34 H34 0.9500 . ?
C35 C36 1.374(8) . ?
C35 H35 0.9500 . ?
C36 H36 0.9500 . ?
C37 C42 1.389(6) . ?
C37 C38 1.394(6) . ?
C38 C39 1.392(7) . ?
C38 H38 0.9500 . ?
C39 C40 1.361(8) . ?
C39 H39 0.9500 . ?
C40 C41 1.382(8) . ?
C40 H40 0.9500 . ?
C41 C42 1.372(7) . ?
C41 H41 0.9500 . ?
C42 H42 0.9500 . ?
C43 C44 1.401(6) . ?
C43 C48 1.416(6) . ?
C44 C45 1.391(6) . ?
C44 H44 0.9500 . ?
C45 C46 1.393(6) . ?
C45 C70 1.517(6) . ?
C46 C47 1.378(7) . ?
C46 H46 0.9500 . ?
C47 C48 1.389(7) . ?
C47 H47 0.9500 . ?
C48 C49 1.513(7) . ?
C49 C50 1.567(7) . ?
C49 H49A 0.9900 . ?
C49 H49B 0.9900 . ?
C50 C65 1.517(7) . ?
C50 H50A 0.9900 . ?
C50 H50B 0.9900 . ?
C51 C52 1.382(6) . ?
C51 C56 1.399(6) . ?
C52 C53 1.384(6) . ?
C52 H52 0.9500 . ?
C53 C54 1.381(7) . ?
C53 H53 0.9500 . ?
C54 C55 1.377(7) . ?
C54 H54 0.9500 . ?
C55 C56 1.377(6) . ?
C55 H55 0.9500 . ?
C56 H56 0.9500 . ?
C57 C62 1.378(6) . ?
C57 C58 1.393(5) . ?
C58 C59 1.371(7) . ?
C58 H58 0.9500 . ?
C59 C60 1.373(7) . ?
C59 H59 0.9500 . ?
C60 C61 1.373(7) . ?
C60 H60 0.9500 . ?
C61 C62 1.392(7) . ?
C61 H61 0.9500 . ?
C62 H62 0.9500 . ?
C63 C64 1.399(6) . ?
C63 C68 1.415(6) . ?
C64 C65 1.387(6) . ?
C64 H64 0.9500 . ?
C65 C66 1.392(7) . ?
C66 C67 1.376(7) . ?
C66 H66 0.9500 . ?
C67 C68 1.393(6) . ?
C67 H67 0.9500 . ?
C68 C69 1.506(7) . ?
C69 C70 1.569(6) . ?
C69 H69A 0.9900 . ?
C69 H69B 0.9900 . ?
C70 H70A 0.9900 . ?
C70 H70B 0.9900 . ?

loop_
_geom_torsion_atom_site_label_1
_geom_torsion_atom_site_label_2
_geom_torsion_atom_site_label_3
_geom_torsion_atom_site_label_4
_geom_torsion
_geom_torsion_site_symmetry_1
_geom_torsion_site_symmetry_2
_geom_torsion_site_symmetry_3
_geom_torsion_site_symmetry_4
_geom_torsion_publ_flag
Yb1 O7 P1 C37 -167.8(7) . . . . ?
Yb1 O7 P1 C43 -41.8(8) . . . . ?
Yb1 O7 P1 C31 75.7(8) . . . . ?
Yb1 O8 P2 C63 -105.6(8) . . . . ?
Yb1 O8 P2 C51 128.2(8) . . . . ?
Yb1 O8 P2 C57 13.4(9) . . . . ?
Yb1 O1 C2 C3 -17.2(7) . . . . ?
Yb1 O1 C2 C1 160.6(3) . . . . ?
F1 C1 C2 O1 55.3(6) . . . . ?
F3 C1 C2 O1 177.7(5) . . . . ?
F2 C1 C2 O1 -62.1(6) . . . . ?
F1 C1 C2 C3 -126.6(5) . . . . ?
F3 C1 C2 C3 -4.3(7) . . . . ?
F2 C1 C2 C3 116.0(5) . . . . ?
O1 C2 C3 C4 -0.2(8) . . . . ?
C1 C2 C3 C4 -177.9(4) . . . . ?
Yb1 O2 C4 C3 35.6(7) . . . . ?
Yb1 O2 C4 C5B -144.5(3) . . . . ?
Yb1 O2 C4 C5 -144.5(3) . . . . ?
C2 C3 C4 O2 -8.1(7) . . . . ?
C2 C3 C4 C5B 172.1(4) . . . . ?
C2 C3 C4 C5 172.1(4) . . . . ?
O2 C4 C5 C6 170.9(9) . . . . ?
C3 C4 C5 C6 -9.2(11) . . . . ?
O2 C4 C5 S1 -11.1(6) . . . . ?
C3 C4 C5 S1 168.8(4) . . . . ?
C4 C5 C6 C7 -174.6(10) . . . . ?
S1 C5 C6 C7 7.3(15) . . . . ?
C5 C6 C7 C8 -6.3(17) . . . . ?
C6 C7 C8 S1 2.5(14) . . . . ?
C6 C5 S1 C8 -4.6(9) . . . . ?
C4 C5 S1 C8 177.0(6) . . . . ?
C7 C8 S1 C5 1.4(9) . . . . ?
O2 C4 C5B C6B 1.3(12) . . . . ?
C3 C4 C5B C6B -178.8(11) . . . . ?
O2 C4 C5B S1B 164.0(4) . . . . ?
C3 C4 C5B S1B -16.1(6) . . . . ?
C4 C5B C6B C7B -169.5(11) . . . . ?
S1B C5B C6B C7B 25.5(18) . . . . ?
C5B C6B C7B C8B -23(2) . . . . ?
C6B C7B C8B S1B 12.5(19) . . . . ?
C6B C5B S1B C8B -15.1(13) . . . . ?
C4 C5B S1B C8B -179.8(9) . . . . ?
C7B C8B S1B C5B 2.0(14) . . . . ?
Yb1 O3 C12 C13 -4.3(8) . . . . ?
Yb1 O3 C12 C11 173.9(3) . . . . ?
F11 C11 C12 O3 42.6(8) . . . . ?
F12 C11 C12 O3 -71.0(7) . . . . ?
F13 C11 C12 O3 168.7(5) . . . . ?
F11 C11 C12 C13 -139.0(6) . . . . ?
F12 C11 C12 C13 107.4(7) . . . . ?
F13 C11 C12 C13 -12.9(8) . . . . ?
O3 C12 C13 C14 -1.7(9) . . . . ?
C11 C12 C13 C14 -179.8(5) . . . . ?
Yb1 O4 C14 C13 14.1(8) . . . . ?
Yb1 O4 C14 C15 -167.0(4) . . . . ?
C12 C13 C14 O4 -2.5(9) . . . . ?
C12 C13 C14 C15 178.7(5) . . . . ?
O4 C14 C15 C16 156.8(7) . . . . ?
C13 C14 C15 C16 -24.3(10) . . . . ?
O4 C14 C15 S11 -19.3(7) . . . . ?
C13 C14 C15 S11 159.7(4) . . . . ?
C14 C15 C16 C17 -175.7(7) . . . . ?
S11 C15 C16 C17 0.7(9) . . . . ?
C15 C16 C17 C18 -1.6(11) . . . . ?
C16 C17 C18 S11 1.9(11) . . . . ?
C16 C15 S11 C18 0.3(6) . . . . ?
C14 C15 S11 C18 176.9(5) . . . . ?
C17 C18 S11 C15 -1.3(7) . . . . ?
Yb1 O5 C22 C23 4.5(8) . . . . ?
Yb1 O5 C22 C21 -173.0(3) . . . . ?
F23 C21 C22 O5 -41.4(8) . . . . ?
F22 C21 C22 O5 -164.7(5) . . . . ?
F21 C21 C22 O5 77.3(6) . . . . ?
F23 C21 C22 C23 140.8(7) . . . . ?
F22 C21 C22 C23 17.5(8) . . . . ?
F21 C21 C22 C23 -100.5(7) . . . . ?
O5 C22 C23 C24 3.3(10) . . . . ?
C21 C22 C23 C24 -179.3(5) . . . . ?
Yb1 O6 C24 C23 -20.1(8) . . . . ?
Yb1 O6 C24 C25B 158.4(4) . . . . ?
Yb1 O6 C24 C25 158.4(4) . . . . ?
C22 C23 C24 O6 3.6(9) . . . . ?
C22 C23 C24 C25B -174.9(5) . . . . ?
C22 C23 C24 C25 -174.9(5) . . . . ?
O6 C24 C25 C26 165.3(9) . . . . ?
C23 C24 C25 C26 -16.1(11) . . . . ?
O6 C24 C25 S21 10.9(7) . . . . ?
C23 C24 C25 S21 -170.5(5) . . . . ?
C24 C25 C26 C27 162.0(9) . . . . ?
S21 C25 C26 C27 -41.4(13) . . . . ?
C25 C26 C27 C28 41.8(18) . . . . ?
C26 C27 C28 S21 -28(2) . . . . ?
C24 C25 S21 C28 -178.1(9) . . . . ?
C26 C25 S21 C28 23.0(11) . . . . ?
C27 C28 S21 C25 2.3(16) . . . . ?
O6 C24 C25B C26B -3.3(16) . . . . ?
C23 C24 C25B C26B 175.4(15) . . . . ?
O6 C24 C25B S21B -165.1(5) . . . . ?
C23 C24 C25B S21B 13.6(8) . . . . ?
C24 C25B C26B C27B 174(2) . . . . ?
S21B C25B C26B C27B -21(3) . . . . ?
C25B C26B C27B C28B 13(3) . . . . ?
C26B C27B C28B S21B 0(3) . . . . ?
C26B C25B S21B C28B 16.1(16) . . . . ?
C24 C25B S21B C28B -179.4(9) . . . . ?
C27B C28B S21B C25B -10.3(18) . . . . ?
O7 P1 C31 C32 32.5(5) . . . . ?
C37 P1 C31 C32 -85.3(5) . . . . ?
C43 P1 C31 C32 156.7(4) . . . . ?
O7 P1 C31 C36 -149.5(4) . . . . ?
C37 P1 C31 C36 92.6(4) . . . . ?
C43 P1 C31 C36 -25.3(5) . . . . ?
C36 C31 C32 C33 -0.9(9) . . . . ?
P1 C31 C32 C33 177.2(6) . . . . ?
C31 C32 C33 C34 0.5(12) . . . . ?
C32 C33 C34 C35 0.5(12) . . . . ?
C33 C34 C35 C36 -1.1(11) . . . . ?
C34 C35 C36 C31 0.7(9) . . . . ?
C32 C31 C36 C35 0.3(8) . . . . ?
P1 C31 C36 C35 -177.7(4) . . . . ?
O7 P1 C37 C42 -163.5(4) . . . . ?
C43 P1 C37 C42 68.6(4) . . . . ?
C31 P1 C37 C42 -43.8(4) . . . . ?
O7 P1 C37 C38 16.2(4) . . . . ?
C43 P1 C37 C38 -111.7(4) . . . . ?
C31 P1 C37 C38 135.9(4) . . . . ?
C42 C37 C38 C39 -0.2(7) . . . . ?
P1 C37 C38 C39 -179.9(4) . . . . ?
C37 C38 C39 C40 -1.2(8) . . . . ?
C38 C39 C40 C41 1.6(9) . . . . ?
C39 C40 C41 C42 -0.5(9) . . . . ?
C40 C41 C42 C37 -0.8(8) . . . . ?
C38 C37 C42 C41 1.2(7) . . . . ?
P1 C37 C42 C41 -179.1(4) . . . . ?
O7 P1 C43 C44 55.4(4) . . . . ?
C37 P1 C43 C44 179.7(3) . . . . ?
C31 P1 C43 C44 -66.3(3) . . . . ?
O7 P1 C43 C48 -128.1(4) . . . . ?
C37 P1 C43 C48 -3.8(5) . . . . ?
C31 P1 C43 C48 110.2(4) . . . . ?
C48 C43 C44 C45 -3.7(6) . . . . ?
P1 C43 C44 C45 173.2(3) . . . . ?
C43 C44 C45 C46 -13.4(6) . . . . ?
C43 C44 C45 C70 157.1(4) . . . . ?
C44 C45 C46 C47 15.7(6) . . . . ?
C70 C45 C46 C47 -154.8(4) . . . . ?
C45 C46 C47 C48 -0.8(7) . . . . ?
C46 C47 C48 C43 -16.3(7) . . . . ?
C46 C47 C48 C49 149.3(4) . . . . ?
C44 C43 C48 C47 18.2(6) . . . . ?
P1 C43 C48 C47 -158.1(3) . . . . ?
C44 C43 C48 C49 -145.9(4) . . . . ?
P1 C43 C48 C49 37.8(6) . . . . ?
C47 C48 C49 C50 -92.4(5) . . . . ?
C43 C48 C49 C50 71.7(6) . . . . ?
C48 C49 C50 C65 20.5(6) . . . . ?
O8 P2 C51 C52 16.7(4) . . . . ?
C63 P2 C51 C52 -108.6(3) . . . . ?
C57 P2 C51 C52 136.4(3) . . . . ?
O8 P2 C51 C56 -160.0(3) . . . . ?
C63 P2 C51 C56 74.7(4) . . . . ?
C57 P2 C51 C56 -40.3(4) . . . . ?
C56 C51 C52 C53 -1.6(6) . . . . ?
P2 C51 C52 C53 -178.4(3) . . . . ?
C51 C52 C53 C54 0.8(6) . . . . ?
C52 C53 C54 C55 -0.1(7) . . . . ?
C53 C54 C55 C56 0.2(6) . . . . ?
C54 C55 C56 C51 -1.1(6) . . . . ?
C52 C51 C56 C55 1.8(6) . . . . ?
P2 C51 C56 C55 178.4(3) . . . . ?
O8 P2 C57 C62 -134.9(4) . . . . ?
C63 P2 C57 C62 -12.3(5) . . . . ?
C51 P2 C57 C62 108.1(4) . . . . ?
O8 P2 C57 C58 47.7(4) . . . . ?
C63 P2 C57 C58 170.3(3) . . . . ?
C51 P2 C57 C58 -69.3(4) . . . . ?
C62 C57 C58 C59 -0.7(7) . . . . ?
P2 C57 C58 C59 176.8(4) . . . . ?
C57 C58 C59 C60 -1.4(8) . . . . ?
C58 C59 C60 C61 2.3(9) . . . . ?
C59 C60 C61 C62 -1.1(9) . . . . ?
C58 C57 C62 C61 1.9(7) . . . . ?
P2 C57 C62 C61 -175.4(4) . . . . ?
C60 C61 C62 C57 -1.0(8) . . . . ?
O8 P2 C63 C64 49.5(4) . . . . ?
C51 P2 C63 C64 172.6(3) . . . . ?
C57 P2 C63 C64 -73.1(3) . . . . ?
O8 P2 C63 C68 -128.4(4) . . . . ?
C51 P2 C63 C68 -5.3(5) . . . . ?
C57 P2 C63 C68 109.0(4) . . . . ?
C68 C63 C64 C65 -1.6(6) . . . . ?
P2 C63 C64 C65 -179.7(3) . . . . ?
C63 C64 C65 C66 -14.6(7) . . . . ?
C63 C64 C65 C50 156.1(4) . . . . ?
C49 C50 C65 C64 -98.6(5) . . . . ?
C49 C50 C65 C66 71.4(6) . . . . ?
C64 C65 C66 C67 15.9(7) . . . . ?
C50 C65 C66 C67 -154.5(5) . . . . ?
C65 C66 C67 C68 -1.0(7) . . . . ?
C66 C67 C68 C63 -15.3(6) . . . . ?
C66 C67 C68 C69 147.9(4) . . . . ?
C64 C63 C68 C67 16.4(6) . . . . ?
P2 C63 C68 C67 -165.9(3) . . . . ?
C64 C63 C68 C69 -145.7(4) . . . . ?
P2 C63 C68 C69 32.0(6) . . . . ?
C67 C68 C69 C70 -99.3(5) . . . . ?
C63 C68 C69 C70 62.4(5) . . . . ?
C44 C45 C70 C69 -106.1(5) . . . . ?
C46 C45 C70 C69 63.9(5) . . . . ?
C68 C69 C70 C45 24.2(5) . . . . ?
